data_4513901
loop_
_publ_author_name
'Chen, Zi-Sheng'
'Huang, Liang-Zhu'
'Jeon, Hyun Ji'
'Xuan, Zi'
'Lee, Sang-gi'

_publ_section_title
;
 Cooperative Pd(0)/Rh(II) Dual Catalysis: Interceptive Capturing of
 \p-Allyl Pd(II) Complexes with \a-Imino Rh(II) Carbenoids
;
_journal_issue 8
_journal_name_full 'ACS Catalysis'
_journal_page_first 4914
_journal_paper_doi 10.1021/acscatal.6b01110
_journal_volume 6
_journal_year 2016
_chemical_formula_sum 'C25 H22 N2 O6 S'
_chemical_formula_weight 478.50
_chemical_name_common SKL-20150330
_space_group_crystal_system triclinic
_space_group_IT_number 2
_space_group_name_Hall '-P 1'
_space_group_name_H-M_alt 'P -1'
_symmetry_space_group_name_Hall '-P 1'
_symmetry_space_group_name_H-M 'P -1'
_atom_sites_solution_hydrogens geom
_cell_angle_alpha 90.797(4)
_cell_angle_beta 96.108(3)
_cell_angle_gamma 96.816(3)
_cell_formula_units_Z 2
_cell_length_a 6.3051(4)
_cell_length_b 8.2420(5)
_cell_length_c 21.9792(14)
_cell_measurement_reflns_used 9969
_cell_measurement_temperature 170.(2)
_cell_measurement_theta_max 28.0149
_cell_measurement_theta_min 2.4896
_cell_volume 1127.27(12)
_computing_cell_refinement 'SAINT V8.34A (Bruker AXS Inc., 2013)'
_computing_data_collection 'Bruker Instrument Service v2013.12.0.0'
_computing_data_reduction 'SAINT V8.34A (Bruker AXS Inc., 2013)'
_computing_structure_refinement 'SHELXL-2013 (Sheldrick, 2013)'
_diffrn_ambient_temperature 170.(2)
_diffrn_detector_area_resol_mean 8.3333
_diffrn_measured_fraction_theta_full 0.962
_diffrn_measured_fraction_theta_max 0.962
_diffrn_radiation_wavelength 0.71073
_diffrn_reflns_av_R_equivalents 0.0592
_diffrn_reflns_av_unetI/netI 0.0553
_diffrn_reflns_limit_h_max 8
_diffrn_reflns_limit_h_min -8
_diffrn_reflns_limit_k_max 10
_diffrn_reflns_limit_k_min -10
_diffrn_reflns_limit_l_max 29
_diffrn_reflns_limit_l_min -29
_diffrn_reflns_number 30043
_diffrn_reflns_theta_full 28.08
_diffrn_reflns_theta_max 28.08
_diffrn_reflns_theta_min 0.93
_exptl_absorpt_coefficient_mu 0.189
_exptl_absorpt_correction_T_max 0.99
_exptl_absorpt_correction_T_min 0.87
_exptl_absorpt_correction_type multi-scan
_exptl_absorpt_process_details 'SADABS V2012/1 (Bruker AXS Inc.)'
_exptl_crystal_colour 'pale yellow'
_exptl_crystal_density_diffrn 1.410
_exptl_crystal_density_method 'not measured'
_exptl_crystal_description needle
_exptl_crystal_F_000 500
_exptl_crystal_size_max 0.360
_exptl_crystal_size_mid 0.200
_exptl_crystal_size_min 0.040
_refine_diff_density_max 0.537
_refine_diff_density_min -0.498
_refine_ls_extinction_method none
_refine_ls_goodness_of_fit_ref 1.122
_refine_ls_hydrogen_treatment constr
_refine_ls_matrix_type full
_refine_ls_number_parameters 308
_refine_ls_number_reflns 5273
_refine_ls_number_restraints 0
_refine_ls_restrained_S_all 1.122
_refine_ls_R_factor_all 0.1150
_refine_ls_R_factor_gt 0.0923
_refine_ls_shift/su_max 0.000
_refine_ls_shift/su_mean 0.000
_refine_ls_structure_factor_coef Fsqd
_refine_ls_weighting_details 'w=1/[\s^2^(Fo^2^)+(0.0100P)^2^+6.0446P] where P=(Fo^2^+2Fc^2^)/3'
_refine_ls_weighting_scheme calc
_refine_ls_wR_factor_gt 0.1901
_refine_ls_wR_factor_ref 0.1984
_reflns_number_gt 4098
_reflns_number_total 5273
_reflns_threshold_expression 'I > 2\s(I)'
_cod_data_source_file cs6b01110_si_002.cif
_cod_data_source_block I
_cod_depositor_comments 'Adding full bibliography for 4513900--4513901.cif.'
_cod_database_code 4513901

loop_
_space_group_symop_operation_xyz
'x, y, z'
'-x, -y, -z'

loop_
_atom_site_type_symbol
_atom_site_label
_atom_site_fract_x
_atom_site_fract_y
_atom_site_fract_z
_atom_site_U_iso_or_equiv
_atom_site_adp_type
_atom_site_calc_flag
_atom_site_refinement_flags_adp
_atom_site_refinement_flags_posn
_atom_site_occupancy
C C1 0.9021(7) 0.6681(6) 0.4577(2) 0.0274(10) Uani d . . 1
C C2 0.7868(7) 0.5261(6) 0.4328(2) 0.0303(10) Uani d . . 1
H H2 0.6503 0.4916 0.4436 0.036 Uiso calc U R 1
C C3 0.8784(7) 0.4357(6) 0.3912(2) 0.0272(9) Uani d . . 1
H H3 0.8048 0.338 0.3745 0.033 Uiso calc U R 1
C C4 1.0809(7) 0.4912(5) 0.37451(19) 0.0229(9) Uani d . . 1
C C5 1.1914(8) 0.6366(6) 0.3995(2) 0.0299(10) Uani d . . 1
H H5 1.3258 0.6736 0.3877 0.036 Uiso calc U R 1
C C6 1.1029(8) 0.7271(6) 0.4418(2) 0.0302(10) Uani d . . 1
H H6 1.1761 0.8244 0.4589 0.036 Uiso calc U R 1
C C7 1.1860(7) 0.3981(5) 0.3291(2) 0.0246(9) Uani d . . 1
C C8 1.1403(6) 0.1654(5) 0.26450(19) 0.0212(8) Uani d . . 1
C C9 1.3152(6) 0.0693(5) 0.2856(2) 0.0224(9) Uani d . . 1
C C10 1.4009(7) -0.0327(6) 0.2453(2) 0.0279(10) Uani d . . 1
H H10 1.3419 -0.0441 0.2046 0.033 Uiso calc U R 1
C C11 1.5720(8) -0.1165(6) 0.2652(2) 0.0364(12) Uani d . . 1
H H11 1.6251 -0.1839 0.2377 0.044 Uiso calc U R 1
C C12 1.6650(8) -0.1020(6) 0.3248(2) 0.0367(12) Uani d . . 1
H H12 1.7836 -0.1552 0.3373 0.044 Uiso calc U R 1
C C13 1.5779(8) -0.0063(7) 0.3657(2) 0.0373(12) Uani d . . 1
H H13 1.636 0.0016 0.4064 0.045 Uiso calc U R 1
C C14 1.4043(8) 0.0785(6) 0.3467(2) 0.0299(10) Uani d . . 1
H H14 1.3477 0.1415 0.375 0.036 Uiso calc U R 1
C C15 1.0513(6) 0.1677(5) 0.2069(2) 0.0219(8) Uani d . . 1
H H15 1.1106 0.1046 0.1792 0.026 Uiso calc U R 1
C C16 0.7306(7) 0.3207(6) 0.2173(2) 0.0273(9) Uani d . . 1
H H16A 0.7191 0.2589 0.2543 0.033 Uiso calc U R 1
H H16B 0.5899 0.3083 0.194 0.033 Uiso calc U R 1
C C17 0.7920(8) 0.4970(6) 0.2348(2) 0.0299(10) Uani d . . 1
H H17 0.701 0.5457 0.2581 0.036 Uiso calc U R 1
C C18 0.9634(8) 0.5900(6) 0.2203(2) 0.0343(11) Uani d . . 1
H H18A 1.059 0.5465 0.1971 0.041 Uiso calc U R 1
H H18B 0.9886 0.6991 0.2333 0.041 Uiso calc U R 1
C C19 0.6382(6) 0.0452(5) 0.09458(19) 0.0206(8) Uani d . . 1
C C20 0.4236(6) 0.0512(6) 0.07291(19) 0.0239(9) Uani d . . 1
H H20 0.3708 0.1507 0.0659 0.029 Uiso calc U R 1
C C21 0.2912(7) -0.0948(6) 0.0621(2) 0.0294(10) Uani d . . 1
H H21 0.1483 -0.0923 0.0468 0.035 Uiso calc U R 1
C C22 0.3641(7) -0.2442(6) 0.0734(2) 0.0289(10) Uani d . . 1
C C23 0.5798(8) -0.2472(6) 0.0949(2) 0.0315(10) Uani d . . 1
H H23 0.6317 -0.3469 0.1024 0.038 Uiso calc U R 1
C C24 0.7177(7) -0.1033(5) 0.1051(2) 0.0265(9) Uani d . . 1
H H24 0.8619 -0.106 0.1189 0.032 Uiso calc U R 1
C C25 0.2197(10) -0.4028(7) 0.0614(3) 0.0481(14) Uani d . . 1
H H25A 0.0725 -0.3828 0.0603 0.072 Uiso calc U R 1
H H25B 0.2515 -0.477 0.0935 0.072 Uiso calc U R 1
H H25C 0.2431 -0.4499 0.0229 0.072 Uiso calc U R 1
N N1 0.8069(7) 0.7613(5) 0.50321(18) 0.0344(10) Uani d . . 1
N N2 0.8818(5) 0.2504(4) 0.18111(16) 0.0232(8) Uani d . . 1
O O1 0.9261(7) 0.8637(5) 0.53536(18) 0.0482(10) Uani d . . 1
O O2 0.6141(6) 0.7276(6) 0.50764(19) 0.0564(12) Uani d . . 1
O O3 1.3578(5) 0.4455(4) 0.31193(16) 0.0322(8) Uani d . . 1
O O4 1.0635(4) 0.2584(4) 0.31031(14) 0.0235(6) Uani d . . 1
O O5 1.0065(5) 0.2061(4) 0.07948(14) 0.0242(6) Uani d . . 1
O O6 0.6967(5) 0.3606(4) 0.08904(15) 0.0287(7) Uani d . . 1
S S1 0.81363(16) 0.22815(13) 0.10614(5) 0.0207(2) Uani d . . 1

loop_
_atom_site_aniso_label
_atom_site_aniso_U_11
_atom_site_aniso_U_22
_atom_site_aniso_U_33
_atom_site_aniso_U_12
_atom_site_aniso_U_13
_atom_site_aniso_U_23
C1 0.030(2) 0.032(3) 0.023(2) 0.015(2) 0.0032(17) -0.0033(18)
C2 0.027(2) 0.037(3) 0.029(2) 0.007(2) 0.0078(18) 0.000(2)
C3 0.023(2) 0.029(2) 0.029(2) 0.0018(18) 0.0038(17) 0.0003(19)
C4 0.022(2) 0.023(2) 0.024(2) 0.0041(17) 0.0025(16) -0.0010(17)
C5 0.029(2) 0.026(2) 0.034(2) -0.0004(19) 0.0063(19) -0.0037(19)
C6 0.031(2) 0.023(2) 0.037(3) 0.0051(19) 0.0058(19) -0.0046(19)
C7 0.018(2) 0.023(2) 0.032(2) 0.0032(17) 0.0014(16) -0.0046(18)
C8 0.0171(19) 0.017(2) 0.030(2) 0.0019(15) 0.0064(16) -0.0028(16)
C9 0.0145(18) 0.021(2) 0.031(2) 0.0014(16) 0.0019(16) 0.0016(17)
C10 0.031(2) 0.025(2) 0.029(2) 0.0104(19) 0.0010(18) -0.0020(18)
C11 0.042(3) 0.037(3) 0.036(3) 0.023(2) 0.010(2) 0.005(2)
C12 0.029(2) 0.036(3) 0.047(3) 0.015(2) 0.001(2) 0.011(2)
C13 0.036(3) 0.039(3) 0.035(3) 0.004(2) -0.009(2) 0.006(2)
C14 0.037(3) 0.025(2) 0.029(2) 0.005(2) 0.0031(19) -0.0016(18)
C15 0.0170(19) 0.017(2) 0.032(2) 0.0050(16) 0.0012(16) -0.0041(17)
C16 0.018(2) 0.031(2) 0.034(2) 0.0072(18) 0.0057(17) -0.0014(19)
C17 0.033(2) 0.028(2) 0.031(2) 0.011(2) 0.0052(19) -0.0013(19)
C18 0.039(3) 0.024(2) 0.040(3) 0.002(2) 0.005(2) -0.003(2)
C19 0.0166(18) 0.020(2) 0.026(2) 0.0023(16) 0.0044(15) -0.0032(16)
C20 0.018(2) 0.029(2) 0.026(2) 0.0067(17) 0.0041(16) 0.0002(18)
C21 0.019(2) 0.040(3) 0.028(2) -0.0014(19) 0.0005(17) -0.003(2)
C22 0.030(2) 0.029(2) 0.026(2) -0.0064(19) 0.0076(18) -0.0028(18)
C23 0.032(2) 0.019(2) 0.042(3) 0.0000(19) 0.003(2) 0.0009(19)
C24 0.025(2) 0.019(2) 0.036(2) 0.0047(17) 0.0004(18) 0.0034(18)
C25 0.047(3) 0.047(4) 0.045(3) -0.018(3) 0.005(3) -0.004(3)
N1 0.050(3) 0.031(2) 0.027(2) 0.019(2) 0.0109(18) 0.0023(17)
N2 0.0173(16) 0.0232(19) 0.0297(19) 0.0069(14) 0.0007(14) -0.0056(15)
O1 0.059(3) 0.041(2) 0.046(2) 0.0041(19) 0.0178(19) -0.0112(18)
O2 0.040(2) 0.083(3) 0.050(2) 0.025(2) 0.0089(18) -0.019(2)
O3 0.0223(16) 0.0281(18) 0.047(2) -0.0019(13) 0.0127(14) -0.0079(15)
O4 0.0187(14) 0.0222(16) 0.0298(16) 0.0033(12) 0.0032(12) -0.0088(12)
O5 0.0183(14) 0.0228(16) 0.0319(16) 0.0028(12) 0.0053(12) -0.0021(13)
O6 0.0256(16) 0.0161(15) 0.0439(19) 0.0061(12) -0.0033(13) 0.0026(13)
S1 0.0148(4) 0.0177(5) 0.0295(5) 0.0027(4) 0.0013(4) 0.0009(4)

loop_
_atom_type_symbol
_atom_type_description
_atom_type_scat_dispersion_real
_atom_type_scat_dispersion_imag
_atom_type_scat_source
C C 0.0033 0.0016 'International Tables Vol C Tables 4.2.6.8 and 6.1.1.4'
H H 0.0000 0.0000 'International Tables Vol C Tables 4.2.6.8 and 6.1.1.4'
N N 0.0061 0.0033 'International Tables Vol C Tables 4.2.6.8 and 6.1.1.4'
O O 0.0106 0.0060 'International Tables Vol C Tables 4.2.6.8 and 6.1.1.4'
S S 0.1246 0.1234 'International Tables Vol C Tables 4.2.6.8 and 6.1.1.4'

loop_
_geom_angle_atom_site_label_1
_geom_angle_atom_site_label_2
_geom_angle_atom_site_label_3
_geom_angle
C2 C1 C6 122.9(4)
C2 C1 N1 118.4(4)
C6 C1 N1 118.7(4)
C1 C2 C3 118.5(4)
C2 C3 C4 119.9(4)
C5 C4 C3 120.2(4)
C5 C4 C7 118.0(4)
C3 C4 C7 121.8(4)
C6 C5 C4 120.5(4)
C1 C6 C5 117.9(4)
O3 C7 O4 125.2(4)
O3 C7 C4 123.6(4)
O4 C7 C4 111.2(3)
C15 C8 O4 119.5(4)
C15 C8 C9 124.7(4)
O4 C8 C9 115.8(4)
C14 C9 C10 117.5(4)
C14 C9 C8 120.9(4)
C10 C9 C8 121.6(4)
C11 C10 C9 121.0(4)
C12 C11 C10 121.4(5)
C11 C12 C13 118.4(4)
C12 C13 C14 121.2(5)
C9 C14 C13 120.4(4)
C8 C15 N2 130.3(4)
N2 C16 C17 114.3(4)
C18 C17 C16 126.1(4)
C24 C19 C20 121.0(4)
C24 C19 S1 119.4(3)
C20 C19 S1 119.5(3)
C21 C20 C19 118.3(4)
C22 C21 C20 122.1(4)
C21 C22 C23 118.6(4)
C21 C22 C25 122.0(5)
C23 C22 C25 119.3(5)
C24 C23 C22 120.7(4)
C23 C24 C19 119.3(4)
O1 N1 O2 124.3(4)
O1 N1 C1 117.9(4)
O2 N1 C1 117.8(4)
C15 N2 C16 123.6(4)
C15 N2 S1 117.5(3)
C16 N2 S1 117.2(3)
C7 O4 C8 116.2(3)
O6 S1 O5 120.6(2)
O6 S1 N2 106.07(19)
O5 S1 N2 106.45(18)
O6 S1 C19 108.44(19)
O5 S1 C19 107.97(18)
N2 S1 C19 106.49(19)

loop_
_geom_bond_atom_site_label_1
_geom_bond_atom_site_label_2
_geom_bond_distance
C1 C2 1.377(7)
C1 C6 1.383(7)
C1 N1 1.472(6)
C2 C3 1.384(6)
C3 C4 1.393(6)
C4 C5 1.387(6)
C4 C7 1.504(6)
C5 C6 1.387(6)
C7 O3 1.208(5)
C7 O4 1.342(5)
C8 C15 1.331(6)
C8 O4 1.416(5)
C8 C9 1.472(6)
C9 C14 1.397(6)
C9 C10 1.406(6)
C10 C11 1.384(6)
C11 C12 1.374(7)
C12 C13 1.386(7)
C13 C14 1.398(7)
C15 N2 1.409(5)
C16 N2 1.469(5)
C16 C17 1.493(7)
C17 C18 1.320(7)
C19 C24 1.390(6)
C19 C20 1.392(5)
C19 S1 1.759(4)
C20 C21 1.383(6)
C21 C22 1.381(7)
C22 C23 1.395(7)
C22 C25 1.505(7)
C23 C24 1.386(6)
N1 O1 1.223(6)
N1 O2 1.229(6)
N2 S1 1.660(4)
O5 S1 1.434(3)
O6 S1 1.421(3)
